data_1559212
loop_
_publ_author_name
'Trybu\/la, Danuta'
'Marsza\/lek-Harych, Aleksandra'
'Gazi\'nska, Ma\/lgorzata'
'Berski, S\/lawomir'
'J\;edrzkiewicz, Dawid'
'Ejfler, Jolanta'

_publ_section_title
;
 N-Activated 1,3-Benzoxazine Monomer as a Key Agent in Polybenzoxazine
 Synthesis
;
_journal_name_full Macromolecules
_journal_paper_doi 10.1021/acs.macromol.0c02036
_journal_year 2020
_chemical_formula_moiety '8(C23 H38 N O), 8(C6 H6), C H2 Cl2, 8(Cl), 10(H2 O)'
_chemical_formula_sum 'C233 H374 Cl10 N8 O18'
_chemical_formula_weight 3929.88
_space_group_crystal_system monoclinic
_space_group_IT_number 15
_space_group_name_Hall '-C 2yc'
_space_group_name_H-M_alt 'C 1 2/c 1'
_atom_sites_solution_hydrogens mixed
_audit_creation_method SHELXL-2017/1
_cell_angle_alpha 90
_cell_angle_beta 128.04(3)
_cell_angle_gamma 90
_cell_formula_units_Z 2
_cell_length_a 46.281(13)
_cell_length_b 10.160(3)
_cell_length_c 31.262(8)
_cell_measurement_reflns_used 1391
_cell_measurement_temperature 100(2)
_cell_measurement_theta_max 25.4927
_cell_measurement_theta_min 2.6673
_cell_volume 11577(7)
_computing_cell_refinement
;
CrysAlisPro, Agilent Technologies,
Version 1.171.36.21 (release 14-08-2012 CrysAlis171 .NET)
(compiled Sep 14 2012,17:21:16)
;
_computing_data_collection
;
CrysAlisPro, Agilent Technologies,
Version 1.171.36.21 (release 14-08-2012 CrysAlis171 .NET)
(compiled Sep 14 2012,17:21:16)
;
_computing_data_reduction
;
CrysAlisPro, Agilent Technologies,
Version 1.171.36.21 (release 14-08-2012 CrysAlis171 .NET)
(compiled Sep 14 2012,17:21:16)
;
_computing_structure_refinement 'SHELXL-2017/1 (Sheldrick, 2017)'
_computing_structure_solution 'SHELXT 2014/5 (Sheldrick, 2014)'
_diffrn_ambient_temperature 100(2)
_diffrn_detector_area_resol_mean 10.3456
_diffrn_measured_fraction_theta_full 0.990
_diffrn_measured_fraction_theta_max 0.990
_diffrn_measurement_device_type 'Xcalibur, Ruby'
_diffrn_measurement_method '\w scans'
_diffrn_radiation_type MoK\a
_diffrn_radiation_wavelength 0.71073
_diffrn_reflns_av_R_equivalents 0.1174
_diffrn_reflns_av_unetI/netI 0.2310
_diffrn_reflns_Laue_measured_fraction_full 0.990
_diffrn_reflns_Laue_measured_fraction_max 0.990
_diffrn_reflns_limit_h_max 27
_diffrn_reflns_limit_h_min -54
_diffrn_reflns_limit_k_max 12
_diffrn_reflns_limit_k_min -11
_diffrn_reflns_limit_l_max 36
_diffrn_reflns_limit_l_min -33
_diffrn_reflns_number 19786
_diffrn_reflns_point_group_measured_fraction_full 0.990
_diffrn_reflns_point_group_measured_fraction_max 0.990
_diffrn_reflns_theta_full 24.999
_diffrn_reflns_theta_max 24.999
_diffrn_reflns_theta_min 2.764
_diffrn_source 'Enhance (Mo) X-ray Source'
_exptl_absorpt_coefficient_mu 0.180
_exptl_absorpt_correction_T_max 1.00000
_exptl_absorpt_correction_T_min 0.96626
_exptl_absorpt_correction_type multi-scan
_exptl_absorpt_process_details
;
CrysAlisPro, Agilent Technologies,
Version 1.171.36.21 (release 14-08-2012 CrysAlis171 .NET)
(compiled Sep 14 2012,17:21:16)
Empirical absorption correction using spherical harmonics,
 implemented in SCALE3 ABSPACK scaling algorithm.
;
_exptl_crystal_colour colourless
_exptl_crystal_density_diffrn 1.127
_exptl_crystal_description needle
_exptl_crystal_F_000 4284
_exptl_crystal_size_max 0.600
_exptl_crystal_size_mid 0.080
_exptl_crystal_size_min 0.060
_refine_diff_density_max 0.370
_refine_diff_density_min -0.318
_refine_diff_density_rms 0.069
_refine_ls_extinction_method none
_refine_ls_goodness_of_fit_ref 0.995
_refine_ls_hydrogen_treatment constr
_refine_ls_matrix_type full
_refine_ls_number_parameters 651
_refine_ls_number_reflns 10079
_refine_ls_number_restraints 225
_refine_ls_restrained_S_all 0.991
_refine_ls_R_factor_all 0.2082
_refine_ls_R_factor_gt 0.0902
_refine_ls_shift/su_max 0.001
_refine_ls_shift/su_mean 0.000
_refine_ls_structure_factor_coef Fsqd
_refine_ls_weighting_details 'w=1/[\s^2^(Fo^2^)+(0.0122P)^2^] where P=(Fo^2^+2Fc^2^)/3'
_refine_ls_weighting_scheme calc
_refine_ls_wR_factor_gt 0.1085
_refine_ls_wR_factor_ref 0.1439
_reflns_Friedel_coverage 0.000
_reflns_number_gt 4589
_reflns_number_total 10079
_reflns_threshold_expression 'I > 2\s(I)'
_cod_data_source_file ma0c02036_si_002.cif
_cod_data_source_block Bx_Cy1
_cod_original_sg_symbol_H-M 'C 2/c'
_cod_database_code 1559212
_shelx_shelxl_version_number 2017/1
_shelx_space_group_comment
;
The symmetry employed for this shelxl refinement is uniquely defined
by the following loop, which should always be used as a source of
symmetry information in preference to the above space-group names.
They are only intended as comments.
;
_shelx_estimated_absorpt_t_min 0.900
_shelx_estimated_absorpt_t_max 0.989

loop_
_space_group_symop_operation_xyz
'x, y, z'
'-x, y, -z+1/2'
'x+1/2, y+1/2, z'
'-x+1/2, y+1/2, -z+1/2'
'-x, -y, -z'
'x, -y, z-1/2'
'-x+1/2, -y+1/2, -z'
'x+1/2, -y+1/2, z-1/2'

loop_
_atom_site_label
_atom_site_type_symbol
_atom_site_fract_x
_atom_site_fract_y
_atom_site_fract_z
_atom_site_U_iso_or_equiv
_atom_site_adp_type
_atom_site_occupancy
_atom_site_site_symmetry_order
_atom_site_calc_flag
_atom_site_refinement_flags_posn
_atom_site_refinement_flags_adp
_atom_site_refinement_flags_occupancy
_atom_site_disorder_assembly
_atom_site_disorder_group
C1A C 0.59206(13) 0.2796(4) 0.69209(17) 0.0146(11) Uani 1 1 d . U . . .
C2A C 0.61891(13) 0.3103(4) 0.68563(17) 0.0161(12) Uani 1 1 d . U . . .
C3A C 0.62517(13) 0.4439(5) 0.68534(18) 0.0185(12) Uani 1 1 d . U . . .
H3A H 0.643285 0.468568 0.681546 0.022 Uiso 1 1 calc R U . . .
C4A C 0.60688(13) 0.5445(5) 0.69020(18) 0.0179(12) Uani 1 1 d . U . . .
C5A C 0.57916(13) 0.5068(5) 0.69353(18) 0.0198(12) Uani 1 1 d . U . . .
H5A H 0.565728 0.572543 0.696191 0.024 Uiso 1 1 calc R U . . .
C6A C 0.57110(13) 0.3758(5) 0.69301(18) 0.0157(12) Uani 1 1 d . U . . .
C7A C 0.63898(14) 0.2027(5) 0.67848(19) 0.0194(12) Uani 1 1 d . U . . .
C8A C 0.61063(13) 0.1242(4) 0.62618(18) 0.0238(13) Uani 1 1 d . U . . .
H8AA H 0.596957 0.184650 0.595186 0.036 Uiso 1 1 calc R U . . .
H8AB H 0.623369 0.058854 0.620180 0.036 Uiso 1 1 calc R U . . .
H8AC H 0.593573 0.079460 0.629996 0.036 Uiso 1 1 calc R U . . .
C9A C 0.66091(13) 0.1124(4) 0.72779(18) 0.0246(13) Uani 1 1 d . U . . .
H9AA H 0.673334 0.045122 0.721970 0.037 Uiso 1 1 calc R U . . .
H9AB H 0.679200 0.164282 0.760094 0.037 Uiso 1 1 calc R U . . .
H9AC H 0.644304 0.069834 0.733041 0.037 Uiso 1 1 calc R U . . .
C10A C 0.66634(13) 0.2641(5) 0.67119(19) 0.0270(13) Uani 1 1 d . U . . .
H10A H 0.653110 0.323011 0.639671 0.040 Uiso 1 1 calc R U . . .
H10B H 0.685026 0.314195 0.703823 0.040 Uiso 1 1 calc R U . . .
H10C H 0.678173 0.193999 0.665466 0.040 Uiso 1 1 calc R U . . .
C11A C 0.61565(14) 0.6904(5) 0.6924(2) 0.0224(13) Uani 1 1 d . U . . .
C12A C 0.58108(14) 0.7641(5) 0.64545(19) 0.0335(15) Uani 1 1 d . U . . .
H12A H 0.586809 0.857594 0.646967 0.050 Uiso 1 1 calc R U . . .
H12B H 0.572925 0.727057 0.610665 0.050 Uiso 1 1 calc R U . . .
H12C H 0.561528 0.754311 0.648904 0.050 Uiso 1 1 calc R U . . .
C13A C 0.64631(14) 0.7135(5) 0.6873(2) 0.0374(16) Uani 1 1 d . U . . .
H13A H 0.650987 0.808075 0.688923 0.056 Uiso 1 1 calc R U . . .
H13B H 0.668736 0.668932 0.717253 0.056 Uiso 1 1 calc R U . . .
H13C H 0.638721 0.678048 0.652629 0.056 Uiso 1 1 calc R U . . .
C14A C 0.62778(14) 0.7478(5) 0.74644(18) 0.0318(14) Uani 1 1 d . U . . .
H14A H 0.633459 0.841509 0.748122 0.048 Uiso 1 1 calc R U . . .
H14B H 0.607974 0.737599 0.749310 0.048 Uiso 1 1 calc R U . . .
H14C H 0.649665 0.701217 0.776494 0.048 Uiso 1 1 calc R U . . .
C15A C 0.54049(13) 0.3395(4) 0.69532(19) 0.0196(12) Uani 1 1 d . U . . .
H15A H 0.518761 0.394766 0.669301 0.024 Uiso 1 1 calc R U . . .
H15B H 0.548303 0.357650 0.732201 0.024 Uiso 1 1 calc R U . . .
C16A C 0.56668(12) 0.1245(4) 0.71572(18) 0.0157(12) Uani 1 1 d . U . . .
H16A H 0.581695 0.156771 0.753628 0.019 Uiso 1 1 calc R U . . .
H16B H 0.562615 0.028885 0.715978 0.019 Uiso 1 1 calc R U . . .
C17A C 0.50879(13) 0.1536(4) 0.70141(18) 0.0193(12) Uani 1 1 d . U . . .
H17A H 0.502074 0.060507 0.692651 0.029 Uiso 1 1 calc R U . . .
H17B H 0.523965 0.165939 0.740816 0.029 Uiso 1 1 calc R U . . .
H17C H 0.486498 0.206945 0.683517 0.029 Uiso 1 1 calc R U . . .
C18A C 0.50950(13) 0.1690(4) 0.62090(18) 0.0175(12) Uani 1 1 d . U . . .
H18A H 0.523992 0.211645 0.610757 0.021 Uiso 1 1 calc R U . . .
C19A C 0.47095(13) 0.2300(5) 0.58449(18) 0.0278(14) Uani 1 1 d . U . . .
H19A H 0.454999 0.186601 0.591339 0.033 Uiso 1 1 calc R U . . .
H19B H 0.472330 0.324886 0.592721 0.033 Uiso 1 1 calc R U . . .
C20A C 0.45500(14) 0.2115(5) 0.52520(19) 0.0346(15) Uani 1 1 d . U . . .
H20A H 0.429889 0.248597 0.501557 0.042 Uiso 1 1 calc R U . . .
H20B H 0.470129 0.261055 0.518210 0.042 Uiso 1 1 calc R U . . .
C21A C 0.45354(14) 0.0674(5) 0.51045(19) 0.0281(14) Uani 1 1 d . U . . .
H21A H 0.435843 0.019654 0.512634 0.034 Uiso 1 1 calc R U . . .
H21B H 0.444982 0.061066 0.472662 0.034 Uiso 1 1 calc R U . . .
C22A C 0.49117(14) 0.0043(5) 0.54874(18) 0.0277(14) Uani 1 1 d . U . . .
H22A H 0.507905 0.043959 0.542651 0.033 Uiso 1 1 calc R U . . .
H22B H 0.489173 -0.090878 0.540582 0.033 Uiso 1 1 calc R U . . .
C23A C 0.50742(13) 0.0226(4) 0.60841(18) 0.0227(13) Uani 1 1 d . U . . .
H23A H 0.491853 -0.022946 0.615539 0.027 Uiso 1 1 calc R U . . .
H23B H 0.532274 -0.016536 0.632233 0.027 Uiso 1 1 calc R U . . .
N1A N 0.53012(10) 0.1956(4) 0.68175(15) 0.0150(10) Uani 1 1 d . U . . .
O1A O 0.58519(9) 0.1465(3) 0.69421(12) 0.0179(8) Uani 1 1 d . U . . .
Cl1A Cl 0.58247(3) 0.25262(12) 0.84105(5) 0.0227(3) Uani 1 1 d . . . . .
C1B C 0.66651(13) 0.7751(4) 0.88646(18) 0.0172(12) Uani 1 1 d . U . . .
C2B C 0.69974(13) 0.7435(5) 0.89711(17) 0.0163(12) Uani 1 1 d . U . . .
C3B C 0.70652(13) 0.6100(4) 0.89722(17) 0.0152(12) Uani 1 1 d . U . . .
H3B H 0.728873 0.585250 0.904215 0.018 Uiso 1 1 calc R U . . .
C4B C 0.68235(13) 0.5103(5) 0.88762(18) 0.0174(12) Uani 1 1 d . U . . .
C5B C 0.65020(13) 0.5474(5) 0.87914(17) 0.0175(12) Uani 1 1 d . U . . .
H5B H 0.633647 0.481726 0.873792 0.021 Uiso 1 1 calc R U . . .
C6B C 0.64207(13) 0.6793(4) 0.87840(18) 0.0149(12) Uani 1 1 d . U . . .
C7B C 0.72747(13) 0.8489(5) 0.90801(19) 0.0192(12) Uani 1 1 d . U . . .
C8B C 0.73977(13) 0.9304(4) 0.95791(18) 0.0243(13) Uani 1 1 d . U . . .
H8BA H 0.750511 0.871990 0.989295 0.036 Uiso 1 1 calc R U . . .
H8BB H 0.758111 0.995108 0.965553 0.036 Uiso 1 1 calc R U . . .
H8BC H 0.718553 0.976102 0.950799 0.036 Uiso 1 1 calc R U . . .
C9B C 0.71050(13) 0.9390(4) 0.85823(18) 0.0215(13) Uani 1 1 d . U . . .
H9BA H 0.702744 0.885833 0.826612 0.032 Uiso 1 1 calc R U . . .
H9BB H 0.689191 0.984765 0.850814 0.032 Uiso 1 1 calc R U . . .
H9BC H 0.728749 1.003772 0.865567 0.032 Uiso 1 1 calc R U . . .
C10B C 0.76254(13) 0.7874(5) 0.9205(2) 0.0318(14) Uani 1 1 d . U . . .
H10D H 0.755918 0.734127 0.889466 0.048 Uiso 1 1 calc R U . . .
H10E H 0.779378 0.857581 0.927072 0.048 Uiso 1 1 calc R U . . .
H10F H 0.774536 0.731472 0.952803 0.048 Uiso 1 1 calc R U . . .
C11B C 0.69008(13) 0.3628(5) 0.88653(19) 0.0182(12) Uani 1 1 d . U . . .
C12B C 0.68833(13) 0.2852(4) 0.92688(18) 0.0255(13) Uani 1 1 d . U . . .
H12D H 0.664294 0.298307 0.918341 0.038 Uiso 1 1 calc R U . . .
H12E H 0.691970 0.191417 0.924287 0.038 Uiso 1 1 calc R U . . .
H12F H 0.707607 0.316367 0.963832 0.038 Uiso 1 1 calc R U . . .
C13B C 0.72796(13) 0.3407(5) 0.9008(2) 0.0329(15) Uani 1 1 d . U . . .
H13D H 0.729526 0.389759 0.875251 0.049 Uiso 1 1 calc R U . . .
H13E H 0.747083 0.371599 0.937815 0.049 Uiso 1 1 calc R U . . .
H13F H 0.731445 0.246649 0.898270 0.049 Uiso 1 1 calc R U . . .
C14B C 0.66016(14) 0.3107(5) 0.82901(18) 0.0292(14) Uani 1 1 d . U . . .
H14D H 0.660994 0.359620 0.802766 0.044 Uiso 1 1 calc R U . . .
H14E H 0.664368 0.217033 0.827236 0.044 Uiso 1 1 calc R U . . .
H14F H 0.636049 0.322328 0.820354 0.044 Uiso 1 1 calc R U . . .
C15B C 0.60629(13) 0.7147(4) 0.86742(19) 0.0199(12) Uani 1 1 d . U . . .
H15C H 0.602506 0.656551 0.888992 0.024 Uiso 1 1 calc R U . . .
H15D H 0.585741 0.700219 0.828505 0.024 Uiso 1 1 calc R U . . .
C16B C 0.62085(14) 0.9338(5) 0.85684(19) 0.0212(13) Uani 1 1 d . U . . .
H16C H 0.607205 0.907744 0.818351 0.025 Uiso 1 1 calc R U . . .
H16D H 0.617066 1.029205 0.858010 0.025 Uiso 1 1 calc R U . . .
C17B C 0.56753(13) 0.9021(5) 0.85393(19) 0.0252(13) Uani 1 1 d . U . . .
H17D H 0.567585 0.994076 0.863373 0.038 Uiso 1 1 calc R U . . .
H17E H 0.553590 0.894240 0.814529 0.038 Uiso 1 1 calc R U . . .
H17F H 0.556129 0.847109 0.865602 0.038 Uiso 1 1 calc R U . . .
C18B C 0.63094(14) 0.8755(5) 0.94401(19) 0.0200(12) Uani 1 1 d . U . . .
H18B H 0.653965 0.824565 0.959745 0.024 Uiso 1 1 calc R U . . .
C19B C 0.61321(14) 0.8184(5) 0.96770(19) 0.0251(13) Uani 1 1 d . U . . .
H19C H 0.606109 0.725889 0.955792 0.030 Uiso 1 1 calc R U . . .
H19D H 0.590698 0.868684 0.954022 0.030 Uiso 1 1 calc R U . . .
C20B C 0.63959(14) 0.8241(5) 1.02974(19) 0.0300(14) Uani 1 1 d . U . . .
H20C H 0.627012 0.791022 1.044178 0.036 Uiso 1 1 calc R U . . .
H20D H 0.660898 0.766306 1.043480 0.036 Uiso 1 1 calc R U . . .
C21B C 0.65301(15) 0.9639(5) 1.0500(2) 0.0325(14) Uani 1 1 d . U . . .
H21C H 0.672072 0.962773 1.089927 0.039 Uiso 1 1 calc R U . . .
H21D H 0.632328 1.018527 1.041417 0.039 Uiso 1 1 calc R U . . .
C22B C 0.66881(14) 1.0245(5) 1.02384(19) 0.0275(14) Uani 1 1 d . U . . .
H22C H 0.691617 0.977306 1.036858 0.033 Uiso 1 1 calc R U . . .
H22D H 0.675279 1.117483 1.035422 0.033 Uiso 1 1 calc R U . . .
C23B C 0.64211(13) 1.0187(5) 0.96187(18) 0.0230(13) Uani 1 1 d . U . . .
H23C H 0.653949 1.054722 0.946681 0.028 Uiso 1 1 calc R U . . .
H23D H 0.620117 1.072353 0.948163 0.028 Uiso 1 1 calc R U . . .
N1B N 0.60628(11) 0.8572(4) 0.88196(16) 0.0203(10) Uani 1 1 d . U . . .
O1B O 0.65819(9) 0.9082(3) 0.88527(12) 0.0181(8) Uani 1 1 d . U . . .
Cl1B Cl 0.53841(4) 0.80177(12) 0.72212(5) 0.0272(4) Uani 1 1 d . . . . .
O1W O 0.500000 0.6124(5) 0.750000 0.0300(14) Uani 1 2 d GS T P . .
H1WA H 0.516255 0.669334 0.756183 0.045 Uiso 0.5 1 d G U P . .
H1WB H 0.489948 0.648995 0.763105 0.045 Uiso 0.5 1 d G U P . .
O2W O 0.54265(12) 0.4856(4) 0.85079(15) 0.0388(11) Uani 1 1 d G . . . .
H2WA H 0.552598 0.416503 0.848189 0.058 Uiso 1 1 d G U . . .
H2WB H 0.532454 0.527192 0.820268 0.058 Uiso 1 1 d G U . . .
O3W O 0.52698(12) 0.6897(4) 0.89527(14) 0.0481(12) Uani 1 1 d G . . . .
H3WA H 0.535547 0.625378 0.887482 0.072 Uiso 1 1 d G U . . .
H3WB H 0.506597 0.712220 0.864111 0.072 Uiso 1 1 d G U . . .
C1 C 0.62498(16) 0.5269(5) 0.5521(2) 0.0383(16) Uani 1 1 d . U . . .
H1 H 0.610766 0.500511 0.563148 0.046 Uiso 1 1 calc R U . . .
C2 C 0.66188(16) 0.5552(5) 0.5907(2) 0.0351(15) Uani 1 1 d . U . . .
H2 H 0.672995 0.549557 0.628303 0.042 Uiso 1 1 calc R U . . .
C3 C 0.68255(17) 0.5918(5) 0.5742(2) 0.0390(16) Uani 1 1 d . U . . .
H3 H 0.707956 0.610416 0.600546 0.047 Uiso 1 1 calc R U . . .
C4 C 0.6663(2) 0.6013(6) 0.5199(3) 0.057(2) Uani 1 1 d . U . . .
H4 H 0.680560 0.625958 0.508776 0.069 Uiso 1 1 calc R U . . .
C5 C 0.6290(2) 0.5748(6) 0.4809(3) 0.055(2) Uani 1 1 d . U . . .
H5 H 0.617668 0.582923 0.443309 0.066 Uiso 1 1 calc R U . . .
C6 C 0.60885(17) 0.5369(5) 0.4976(2) 0.0444(17) Uani 1 1 d . U . . .
H6 H 0.583508 0.517412 0.471254 0.053 Uiso 1 1 calc R U . . .
C7 C 0.47627(15) 0.5806(5) 0.5006(2) 0.0314(15) Uani 1 1 d . U . . .
H7 H 0.459772 0.635914 0.500700 0.038 Uiso 1 1 calc R U . . .
C8 C 0.50769(15) 0.5339(5) 0.5493(2) 0.0325(15) Uani 1 1 d . U . . .
H8 H 0.512937 0.557461 0.582861 0.039 Uiso 1 1 calc R U . . .
C9 C 0.53111(15) 0.4530(5) 0.5482(2) 0.0315(15) Uani 1 1 d . U . . .
H9 H 0.552550 0.419846 0.581265 0.038 Uiso 1 1 calc R U . . .
C10 C 0.7638(3) 0.3695(10) 0.8179(3) 0.047(3) Uani 0.5 1 d G U P A 1
H10 H 0.769003 0.332465 0.849850 0.056 Uiso 0.5 1 calc R U P A 1
C11 C 0.7694(3) 0.2957(7) 0.7861(4) 0.072(4) Uani 0.5 1 d G U P A 1
H11 H 0.778384 0.208135 0.796356 0.086 Uiso 0.5 1 calc R U P A 1
C12 C 0.7618(3) 0.3499(10) 0.7393(4) 0.063(5) Uani 0.5 1 d G U P A 1
H12 H 0.765587 0.299384 0.717595 0.076 Uiso 0.5 1 calc R U P A 1
C13 C 0.7486(3) 0.4779(11) 0.7243(3) 0.059(5) Uani 0.5 1 d G U P A 1
H13 H 0.743409 0.514962 0.692328 0.071 Uiso 0.5 1 calc R U P A 1
C14 C 0.7430(3) 0.5518(8) 0.7561(5) 0.089(5) Uani 0.5 1 d G U P A 1
H14 H 0.734029 0.639294 0.745822 0.107 Uiso 0.5 1 calc R U P A 1
C15 C 0.7506(3) 0.4976(10) 0.8029(5) 0.073(6) Uani 0.5 1 d G U P A 1
H15 H 0.746826 0.548047 0.824583 0.088 Uiso 0.5 1 calc R U P A 1
C16 C 0.7700(10) 0.402(3) 0.7921(9) 0.096(9) Uani 0.25 1 d D U P B 2
H16E H 0.770527 0.309416 0.802860 0.115 Uiso 0.25 1 calc R U P B 2
H16F H 0.795205 0.437115 0.816922 0.115 Uiso 0.25 1 calc R U P B 2
Cl1 Cl 0.7549(3) 0.4044(10) 0.7229(4) 0.070(3) Uani 0.25 1 d D U P B 2
Cl2 Cl 0.7432(4) 0.4877(12) 0.7987(5) 0.113(5) Uani 0.25 1 d . U P B 2

loop_
_atom_site_aniso_label
_atom_site_aniso_U_11
_atom_site_aniso_U_22
_atom_site_aniso_U_33
_atom_site_aniso_U_23
_atom_site_aniso_U_13
_atom_site_aniso_U_12
C1A 0.013(3) 0.013(3) 0.012(3) -0.003(2) 0.005(2) -0.006(2)
C2A 0.013(3) 0.015(3) 0.016(3) 0.000(2) 0.007(3) -0.003(2)
C3A 0.015(3) 0.019(3) 0.025(3) -0.001(2) 0.015(3) -0.003(2)
C4A 0.013(3) 0.018(3) 0.017(3) 0.000(2) 0.006(3) -0.001(2)
C5A 0.019(3) 0.011(3) 0.028(3) 0.000(2) 0.014(3) 0.004(2)
C6A 0.016(3) 0.020(3) 0.012(3) -0.003(2) 0.009(3) 0.000(2)
C7A 0.021(3) 0.020(3) 0.023(3) 0.001(2) 0.016(3) 0.002(2)
C8A 0.029(3) 0.020(3) 0.026(3) -0.001(2) 0.019(3) 0.002(3)
C9A 0.023(3) 0.021(3) 0.029(3) 0.002(2) 0.016(3) 0.002(3)
C10A 0.030(3) 0.025(3) 0.038(4) -0.004(3) 0.027(3) 0.002(3)
C11A 0.027(3) 0.013(3) 0.031(3) -0.001(2) 0.020(3) -0.001(2)
C12A 0.044(4) 0.010(3) 0.039(4) 0.005(2) 0.021(3) -0.002(3)
C13A 0.044(4) 0.022(3) 0.064(5) 0.001(3) 0.042(4) -0.004(3)
C14A 0.031(3) 0.024(3) 0.033(3) -0.005(3) 0.016(3) -0.005(3)
C15A 0.026(3) 0.010(3) 0.022(3) -0.004(2) 0.014(3) 0.000(2)
C16A 0.010(3) 0.016(3) 0.016(3) 0.001(2) 0.005(2) 0.002(2)
C17A 0.021(3) 0.023(3) 0.023(3) -0.004(2) 0.018(3) -0.006(2)
C18A 0.019(3) 0.019(3) 0.015(3) -0.004(2) 0.011(2) -0.003(2)
C19A 0.016(3) 0.032(3) 0.021(3) 0.001(2) 0.004(3) 0.006(3)
C20A 0.026(3) 0.038(4) 0.026(3) 0.002(3) 0.009(3) 0.006(3)
C21A 0.026(3) 0.032(3) 0.022(3) -0.004(2) 0.012(3) -0.006(3)
C22A 0.033(4) 0.019(3) 0.024(3) -0.007(2) 0.014(3) 0.001(3)
C23A 0.019(3) 0.021(3) 0.021(3) -0.005(2) 0.009(3) -0.002(2)
N1A 0.017(2) 0.014(2) 0.018(2) 0.0001(18) 0.012(2) 0.0028(19)
O1A 0.018(2) 0.0122(19) 0.028(2) 0.0037(15) 0.0167(19) 0.0031(16)
Cl1A 0.0198(7) 0.0187(7) 0.0274(8) 0.0014(6) 0.0135(7) 0.0017(6)
C1B 0.020(3) 0.011(3) 0.019(3) 0.002(2) 0.012(3) 0.004(2)
C2B 0.016(3) 0.013(3) 0.012(3) -0.001(2) 0.005(2) 0.001(2)
C3B 0.016(3) 0.016(3) 0.013(3) 0.001(2) 0.008(3) 0.004(2)
C4B 0.017(3) 0.018(3) 0.011(3) 0.001(2) 0.006(3) -0.001(2)
C5B 0.018(3) 0.014(3) 0.017(3) -0.001(2) 0.009(3) -0.004(2)
C6B 0.013(3) 0.015(3) 0.015(3) 0.000(2) 0.008(3) 0.000(2)
C7B 0.014(3) 0.015(3) 0.025(3) -0.001(2) 0.011(3) 0.003(2)
C8B 0.016(3) 0.019(3) 0.026(3) -0.002(2) 0.007(3) -0.004(2)
C9B 0.024(3) 0.015(3) 0.030(3) 0.000(2) 0.019(3) -0.005(2)
C10B 0.021(3) 0.023(3) 0.044(4) -0.002(3) 0.016(3) -0.001(3)
C11B 0.016(3) 0.018(3) 0.018(3) -0.001(2) 0.010(3) -0.004(2)
C12B 0.029(3) 0.020(3) 0.028(3) 0.002(2) 0.018(3) 0.004(3)
C13B 0.031(3) 0.011(3) 0.059(4) 0.002(3) 0.029(3) 0.004(3)
C14B 0.041(4) 0.018(3) 0.028(3) -0.001(2) 0.020(3) 0.002(3)
C15B 0.023(3) 0.011(3) 0.023(3) 0.000(2) 0.013(3) -0.002(2)
C16B 0.027(3) 0.013(3) 0.031(3) 0.008(2) 0.021(3) 0.004(2)
C17B 0.019(3) 0.023(3) 0.034(3) 0.006(3) 0.017(3) 0.005(3)
C18B 0.020(3) 0.022(3) 0.024(3) 0.003(2) 0.016(3) -0.002(2)
C19B 0.026(3) 0.021(3) 0.034(3) 0.004(2) 0.022(3) 0.003(3)
C20B 0.028(4) 0.039(4) 0.029(3) 0.007(3) 0.021(3) 0.001(3)
C21B 0.028(4) 0.042(4) 0.030(3) 0.000(3) 0.019(3) -0.002(3)
C22B 0.029(3) 0.022(3) 0.037(3) -0.007(3) 0.023(3) -0.001(3)
C23B 0.024(3) 0.021(3) 0.030(3) 0.001(2) 0.020(3) 0.001(3)
N1B 0.018(2) 0.016(2) 0.030(3) 0.0028(19) 0.016(2) 0.000(2)
O1B 0.017(2) 0.0111(19) 0.026(2) 0.0033(15) 0.0136(19) 0.0040(16)
Cl1B 0.0272(8) 0.0231(7) 0.0299(9) -0.0002(6) 0.0170(7) -0.0032(7)
O1W 0.032(4) 0.020(3) 0.054(4) 0.000 0.034(3) 0.000
O2W 0.045(3) 0.027(2) 0.053(3) 0.0089(19) 0.035(3) 0.012(2)
O3W 0.037(3) 0.061(3) 0.040(3) 0.000(2) 0.021(2) 0.007(2)
C1 0.039(4) 0.041(4) 0.037(4) 0.005(3) 0.024(3) 0.006(3)
C2 0.041(4) 0.040(4) 0.024(3) 0.005(3) 0.020(3) 0.008(3)
C3 0.041(4) 0.037(4) 0.050(4) 0.000(3) 0.034(4) 0.003(3)
C4 0.089(5) 0.052(5) 0.066(5) 0.021(4) 0.066(5) 0.024(4)
C5 0.092(6) 0.042(4) 0.036(4) 0.018(3) 0.042(4) 0.035(4)
C6 0.041(4) 0.039(4) 0.029(4) -0.002(3) 0.009(3) 0.019(3)
C7 0.027(3) 0.027(3) 0.036(4) -0.001(3) 0.018(3) -0.004(3)
C8 0.033(4) 0.031(4) 0.026(4) -0.005(3) 0.015(3) -0.004(3)
C9 0.027(4) 0.035(4) 0.015(3) 0.003(3) 0.004(3) 0.000(3)
C10 0.062(8) 0.051(6) 0.036(6) -0.002(5) 0.034(6) -0.016(6)
C11 0.074(8) 0.077(8) 0.069(7) 0.023(5) 0.047(7) 0.025(7)
C12 0.060(9) 0.078(8) 0.066(8) 0.012(6) 0.046(7) -0.007(7)
C13 0.031(8) 0.073(8) 0.046(7) 0.031(6) 0.010(6) -0.019(6)
C14 0.076(9) 0.075(8) 0.102(8) 0.017(6) 0.047(7) -0.008(6)
C15 0.064(11) 0.074(9) 0.080(9) -0.004(7) 0.043(8) -0.004(7)
C16 0.104(13) 0.098(14) 0.088(10) -0.020(9) 0.060(10) -0.002(9)
Cl1 0.052(5) 0.090(6) 0.076(5) 0.015(5) 0.043(4) -0.017(5)
Cl2 0.120(8) 0.139(9) 0.089(7) -0.013(6) 0.069(6) -0.006(6)

loop_
_atom_type_symbol
_atom_type_description
_atom_type_scat_dispersion_real
_atom_type_scat_dispersion_imag
_atom_type_scat_source
C C 0.0033 0.0016 'International Tables Vol C Tables 4.2.6.8 and 6.1.1.4'
H H 0.0000 0.0000 'International Tables Vol C Tables 4.2.6.8 and 6.1.1.4'
Cl Cl 0.1484 0.1585 'International Tables Vol C Tables 4.2.6.8 and 6.1.1.4'
N N 0.0061 0.0033 'International Tables Vol C Tables 4.2.6.8 and 6.1.1.4'
O O 0.0106 0.0060 'International Tables Vol C Tables 4.2.6.8 and 6.1.1.4'

loop_
_geom_angle_atom_site_label_1
_geom_angle_atom_site_label_2
_geom_angle_atom_site_label_3
_geom_angle
_geom_angle_site_symmetry_1
_geom_angle_site_symmetry_3
_geom_angle_publ_flag
C6A C1A O1A 119.8(4) . . ?
C6A C1A C2A 122.3(4) . . ?
O1A C1A C2A 117.8(4) . . ?
C3A C2A C1A 115.0(4) . . ?
C3A C2A C7A 123.2(4) . . ?
C1A C2A C7A 121.8(4) . . ?
C2A C3A C4A 124.9(5) . . ?
C2A C3A H3A 117.5 . . ?
C4A C3A H3A 117.5 . . ?
C3A C4A C5A 116.9(4) . . ?
C3A C4A C11A 123.6(5) . . ?
C5A C4A C11A 119.5(4) . . ?
C6A C5A C4A 121.0(5) . . ?
C6A C5A H5A 119.5 . . ?
C4A C5A H5A 119.5 . . ?
C5A C6A C1A 119.5(5) . . ?
C5A C6A C15A 119.4(4) . . ?
C1A C6A C15A 121.1(4) . . ?
C9A C7A C2A 111.5(4) . . ?
C9A C7A C8A 111.3(4) . . ?
C2A C7A C8A 109.0(4) . . ?
C9A C7A C10A 107.2(4) . . ?
C2A C7A C10A 110.9(4) . . ?
C8A C7A C10A 106.9(4) . . ?
C7A C8A H8AA 109.5 . . ?
C7A C8A H8AB 109.5 . . ?
H8AA C8A H8AB 109.5 . . ?
C7A C8A H8AC 109.5 . . ?
H8AA C8A H8AC 109.5 . . ?
H8AB C8A H8AC 109.5 . . ?
C7A C9A H9AA 109.5 . . ?
C7A C9A H9AB 109.5 . . ?
H9AA C9A H9AB 109.5 . . ?
C7A C9A H9AC 109.5 . . ?
H9AA C9A H9AC 109.5 . . ?
H9AB C9A H9AC 109.5 . . ?
C7A C10A H10A 109.5 . . ?
C7A C10A H10B 109.5 . . ?
H10A C10A H10B 109.5 . . ?
C7A C10A H10C 109.5 . . ?
H10A C10A H10C 109.5 . . ?
H10B C10A H10C 109.5 . . ?
C4A C11A C14A 109.0(4) . . ?
C4A C11A C13A 112.3(4) . . ?
C14A C11A C13A 108.7(4) . . ?
C4A C11A C12A 109.7(4) . . ?
C14A C11A C12A 108.9(4) . . ?
C13A C11A C12A 108.1(4) . . ?
C11A C12A H12A 109.5 . . ?
C11A C12A H12B 109.5 . . ?
H12A C12A H12B 109.5 . . ?
C11A C12A H12C 109.5 . . ?
H12A C12A H12C 109.5 . . ?
H12B C12A H12C 109.5 . . ?
C11A C13A H13A 109.5 . . ?
C11A C13A H13B 109.5 . . ?
H13A C13A H13B 109.5 . . ?
C11A C13A H13C 109.5 . . ?
H13A C13A H13C 109.5 . . ?
H13B C13A H13C 109.5 . . ?
C11A C14A H14A 109.5 . . ?
C11A C14A H14B 109.5 . . ?
H14A C14A H14B 109.5 . . ?
C11A C14A H14C 109.5 . . ?
H14A C14A H14C 109.5 . . ?
H14B C14A H14C 109.5 . . ?
C6A C15A N1A 111.5(4) . . ?
C6A C15A H15A 109.3 . . ?
N1A C15A H15A 109.3 . . ?
C6A C15A H15B 109.3 . . ?
N1A C15A H15B 109.3 . . ?
H15A C15A H15B 108.0 . . ?
O1A C16A N1A 109.7(3) . . ?
O1A C16A H16A 109.7 . . ?
N1A C16A H16A 109.7 . . ?
O1A C16A H16B 109.7 . . ?
N1A C16A H16B 109.7 . . ?
H16A C16A H16B 108.2 . . ?
N1A C17A H17A 109.5 . . ?
N1A C17A H17B 109.5 . . ?
H17A C17A H17B 109.5 . . ?
N1A C17A H17C 109.5 . . ?
H17A C17A H17C 109.5 . . ?
H17B C17A H17C 109.5 . . ?
C23A C18A C19A 110.0(4) . . ?
C23A C18A N1A 112.4(4) . . ?
C19A C18A N1A 113.5(4) . . ?
C23A C18A H18A 106.9 . . ?
C19A C18A H18A 106.9 . . ?
N1A C18A H18A 106.9 . . ?
C20A C19A C18A 108.8(4) . . ?
C20A C19A H19A 109.9 . . ?
C18A C19A H19A 109.9 . . ?
C20A C19A H19B 109.9 . . ?
C18A C19A H19B 109.9 . . ?
H19A C19A H19B 108.3 . . ?
C21A C20A C19A 112.6(4) . . ?
C21A C20A H20A 109.1 . . ?
C19A C20A H20A 109.1 . . ?
C21A C20A H20B 109.1 . . ?
C19A C20A H20B 109.1 . . ?
H20A C20A H20B 107.8 . . ?
C22A C21A C20A 110.6(4) . . ?
C22A C21A H21A 109.5 . . ?
C20A C21A H21A 109.5 . . ?
C22A C21A H21B 109.5 . . ?
C20A C21A H21B 109.5 . . ?
H21A C21A H21B 108.1 . . ?
C21A C22A C23A 111.9(4) . . ?
C21A C22A H22A 109.2 . . ?
C23A C22A H22A 109.2 . . ?
C21A C22A H22B 109.2 . . ?
C23A C22A H22B 109.2 . . ?
H22A C22A H22B 107.9 . . ?
C18A C23A C22A 109.6(4) . . ?
C18A C23A H23A 109.8 . . ?
C22A C23A H23A 109.8 . . ?
C18A C23A H23B 109.8 . . ?
C22A C23A H23B 109.8 . . ?
H23A C23A H23B 108.2 . . ?
C17A N1A C15A 109.4(4) . . ?
C17A N1A C16A 107.9(3) . . ?
C15A N1A C16A 103.9(4) . . ?
C17A N1A C18A 113.0(3) . . ?
C15A N1A C18A 111.3(3) . . ?
C16A N1A C18A 110.9(3) . . ?
C16A O1A C1A 113.7(4) . . ?
C6B C1B C2B 122.4(4) . . ?
C6B C1B O1B 119.4(4) . . ?
C2B C1B O1B 118.2(4) . . ?
C3B C2B C1B 116.0(5) . . ?
C3B C2B C7B 121.4(5) . . ?
C1B C2B C7B 122.6(4) . . ?
C2B C3B C4B 123.8(5) . . ?
C2B C3B H3B 118.1 . . ?
C4B C3B H3B 118.1 . . ?
C5B C4B C3B 117.6(4) . . ?
C5B C4B C11B 119.5(4) . . ?
C3B C4B C11B 122.8(5) . . ?
C6B C5B C4B 120.8(5) . . ?
C6B C5B H5B 119.6 . . ?
C4B C5B H5B 119.6 . . ?
C5B C6B C1B 119.3(5) . . ?
C5B C6B C15B 118.7(4) . . ?
C1B C6B C15B 121.9(4) . . ?
C8B C7B C9B 110.2(4) . . ?
C8B C7B C2B 109.7(4) . . ?
C9B C7B C2B 110.7(4) . . ?
C8B C7B C10B 106.7(4) . . ?
C9B C7B C10B 107.3(4) . . ?
C2B C7B C10B 112.1(4) . . ?
C7B C8B H8BA 109.5 . . ?
C7B C8B H8BB 109.5 . . ?
H8BA C8B H8BB 109.5 . . ?
C7B C8B H8BC 109.5 . . ?
H8BA C8B H8BC 109.5 . . ?
H8BB C8B H8BC 109.5 . . ?
C7B C9B H9BA 109.5 . . ?
C7B C9B H9BB 109.5 . . ?
H9BA C9B H9BB 109.5 . . ?
C7B C9B H9BC 109.5 . . ?
H9BA C9B H9BC 109.5 . . ?
H9BB C9B H9BC 109.5 . . ?
C7B C10B H10D 109.5 . . ?
C7B C10B H10E 109.5 . . ?
H10D C10B H10E 109.5 . . ?
C7B C10B H10F 109.5 . . ?
H10D C10B H10F 109.5 . . ?
H10E C10B H10F 109.5 . . ?
C12B C11B C13B 108.5(4) . . ?
C12B C11B C14B 108.7(4) . . ?
C13B C11B C14B 109.5(4) . . ?
C12B C11B C4B 110.5(4) . . ?
C13B C11B C4B 111.9(4) . . ?
C14B C11B C4B 107.8(4) . . ?
C11B C12B H12D 109.5 . . ?
C11B C12B H12E 109.5 . . ?
H12D C12B H12E 109.5 . . ?
C11B C12B H12F 109.5 . . ?
H12D C12B H12F 109.5 . . ?
H12E C12B H12F 109.5 . . ?
C11B C13B H13D 109.5 . . ?
C11B C13B H13E 109.5 . . ?
H13D C13B H13E 109.5 . . ?
C11B C13B H13F 109.5 . . ?
H13D C13B H13F 109.5 . . ?
H13E C13B H13F 109.5 . . ?
C11B C14B H14D 109.5 . . ?
C11B C14B H14E 109.5 . . ?
H14D C14B H14E 109.5 . . ?
C11B C14B H14F 109.5 . . ?
H14D C14B H14F 109.5 . . ?
H14E C14B H14F 109.5 . . ?
C6B C15B N1B 111.2(4) . . ?
C6B C15B H15C 109.4 . . ?
N1B C15B H15C 109.4 . . ?
C6B C15B H15D 109.4 . . ?
N1B C15B H15D 109.4 . . ?
H15C C15B H15D 108.0 . . ?
O1B C16B N1B 110.1(4) . . ?
O1B C16B H16C 109.6 . . ?
N1B C16B H16C 109.6 . . ?
O1B C16B H16D 109.6 . . ?
N1B C16B H16D 109.6 . . ?
H16C C16B H16D 108.2 . . ?
N1B C17B H17D 109.5 . . ?
N1B C17B H17E 109.5 . . ?
H17D C17B H17E 109.5 . . ?
N1B C17B H17F 109.5 . . ?
H17D C17B H17F 109.5 . . ?
H17E C17B H17F 109.5 . . ?
C19B C18B C23B 110.4(4) . . ?
C19B C18B N1B 111.4(4) . . ?
C23B C18B N1B 113.3(4) . . ?
C19B C18B H18B 107.1 . . ?
C23B C18B H18B 107.1 . . ?
N1B C18B H18B 107.1 . . ?
C18B C19B C20B 110.8(4) . . ?
C18B C19B H19C 109.5 . . ?
C20B C19B H19C 109.5 . . ?
C18B C19B H19D 109.5 . . ?
C20B C19B H19D 109.5 . . ?
H19C C19B H19D 108.1 . . ?
C21B C20B C19B 111.4(4) . . ?
C21B C20B H20C 109.3 . . ?
C19B C20B H20C 109.3 . . ?
C21B C20B H20D 109.3 . . ?
C19B C20B H20D 109.3 . . ?
H20C C20B H20D 108.0 . . ?
C20B C21B C22B 111.2(4) . . ?
C20B C21B H21C 109.4 . . ?
C22B C21B H21C 109.4 . . ?
C20B C21B H21D 109.4 . . ?
C22B C21B H21D 109.4 . . ?
H21C C21B H21D 108.0 . . ?
C21B C22B C23B 112.6(4) . . ?
C21B C22B H22C 109.1 . . ?
C23B C22B H22C 109.1 . . ?
C21B C22B H22D 109.1 . . ?
C23B C22B H22D 109.1 . . ?
H22C C22B H22D 107.8 . . ?
C22B C23B C18B 109.1(4) . . ?
C22B C23B H23C 109.9 . . ?
C18B C23B H23C 109.9 . . ?
C22B C23B H23D 109.9 . . ?
C18B C23B H23D 109.9 . . ?
H23C C23B H23D 108.3 . . ?
C17B N1B C15B 109.6(4) . . ?
C17B N1B C16B 107.0(4) . . ?
C15B N1B C16B 104.5(4) . . ?
C17B N1B C18B 112.9(4) . . ?
C15B N1B C18B 110.8(3) . . ?
C16B N1B C18B 111.5(4) . . ?
C16B O1B C1B 114.1(4) . . ?
H1WA O1W H1WB 104.5 . . ?
H1WA O1W H1WA 96.8 . 2_656 ?
H1WB O1W H1WA 35.1 . 2_656 ?
H1WA O1W H1WB 35.1 . 2_656 ?
H1WB O1W H1WB 129.4 . 2_656 ?
H1WA O1W H1WB 104.5 2_656 2_656 ?
H2WA O2W H2WB 104.5 . . ?
H3WA O3W H3WB 104.5 . . ?
C6 C1 C2 120.0(6) . . ?
C6 C1 H1 120.0 . . ?
C2 C1 H1 120.0 . . ?
C1 C2 C3 119.6(5) . . ?
C1 C2 H2 120.2 . . ?
C3 C2 H2 120.2 . . ?
C4 C3 C2 120.0(6) . . ?
C4 C3 H3 120.0 . . ?
C2 C3 H3 120.0 . . ?
C3 C4 C5 120.5(7) . . ?
C3 C4 H4 119.7 . . ?
C5 C4 H4 119.7 . . ?
C6 C5 C4 119.1(6) . . ?
C6 C5 H5 120.5 . . ?
C4 C5 H5 120.5 . . ?
C5 C6 C1 120.8(6) . . ?
C5 C6 H6 119.6 . . ?
C1 C6 H6 119.6 . . ?
C9 C7 C8 120.3(6) 5_666 . ?
C9 C7 H7 119.8 5_666 . ?
C8 C7 H7 119.8 . . ?
C9 C8 C7 118.9(5) . . ?
C9 C8 H8 120.5 . . ?
C7 C8 H8 120.5 . . ?
C8 C9 C7 120.7(5) . 5_666 ?
C8 C9 H9 119.6 . . ?
C7 C9 H9 119.6 5_666 . ?
C11 C10 C15 120.0 . . ?
C11 C10 H10 120.0 . . ?
C15 C10 H10 120.0 . . ?
C10 C11 C12 120.0 . . ?
C10 C11 H11 120.0 . . ?
C12 C11 H11 120.0 . . ?
C13 C12 C11 120.0 . . ?
C13 C12 H12 120.0 . . ?
C11 C12 H12 120.0 . . ?
C14 C13 C12 120.0 . . ?
C14 C13 H13 120.0 . . ?
C12 C13 H13 120.0 . . ?
C13 C14 C15 120.0 . . ?
C13 C14 H14 120.0 . . ?
C15 C14 H14 120.0 . . ?
C14 C15 C10 120.0 . . ?
C14 C15 H15 120.0 . . ?
C10 C15 H15 120.0 . . ?
Cl2 C16 Cl1 112.2(18) . . ?
Cl2 C16 H16E 109.2 . . ?
Cl1 C16 H16E 109.2 . . ?
Cl2 C16 H16F 109.2 . . ?
Cl1 C16 H16F 109.2 . . ?
H16E C16 H16F 107.9 . . ?

loop_
_geom_bond_atom_site_label_1
_geom_bond_atom_site_label_2
_geom_bond_distance
_geom_bond_site_symmetry_2
_geom_bond_publ_flag
C1A C6A 1.390(6) . ?
C1A O1A 1.400(5) . ?
C1A C2A 1.411(6) . ?
C2A C3A 1.389(6) . ?
C2A C7A 1.538(6) . ?
C3A C4A 1.394(6) . ?
C3A H3A 0.9500 . ?
C4A C5A 1.403(6) . ?
C4A C11A 1.527(6) . ?
C5A C6A 1.380(6) . ?
C5A H5A 0.9500 . ?
C6A C15A 1.508(6) . ?
C7A C9A 1.523(6) . ?
C7A C8A 1.544(6) . ?
C7A C10A 1.549(6) . ?
C8A H8AA 0.9800 . ?
C8A H8AB 0.9800 . ?
C8A H8AC 0.9800 . ?
C9A H9AA 0.9800 . ?
C9A H9AB 0.9800 . ?
C9A H9AC 0.9800 . ?
C10A H10A 0.9800 . ?
C10A H10B 0.9800 . ?
C10A H10C 0.9800 . ?
C11A C14A 1.531(6) . ?
C11A C13A 1.539(6) . ?
C11A C12A 1.543(6) . ?
C12A H12A 0.9800 . ?
C12A H12B 0.9800 . ?
C12A H12C 0.9800 . ?
C13A H13A 0.9800 . ?
C13A H13B 0.9800 . ?
C13A H13C 0.9800 . ?
C14A H14A 0.9800 . ?
C14A H14B 0.9800 . ?
C14A H14C 0.9800 . ?
C15A N1A 1.516(5) . ?
C15A H15A 0.9900 . ?
C15A H15B 0.9900 . ?
C16A O1A 1.395(5) . ?
C16A N1A 1.516(5) . ?
C16A H16A 0.9900 . ?
C16A H16B 0.9900 . ?
C17A N1A 1.511(5) . ?
C17A H17A 0.9800 . ?
C17A H17B 0.9800 . ?
C17A H17C 0.9800 . ?
C18A C23A 1.526(6) . ?
C18A C19A 1.536(6) . ?
C18A N1A 1.538(5) . ?
C18A H18A 1.0000 . ?
C19A C20A 1.526(6) . ?
C19A H19A 0.9900 . ?
C19A H19B 0.9900 . ?
C20A C21A 1.524(6) . ?
C20A H20A 0.9900 . ?
C20A H20B 0.9900 . ?
C21A C22A 1.519(6) . ?
C21A H21A 0.9900 . ?
C21A H21B 0.9900 . ?
C22A C23A 1.533(6) . ?
C22A H22A 0.9900 . ?
C22A H22B 0.9900 . ?
C23A H23A 0.9900 . ?
C23A H23B 0.9900 . ?
C1B C6B 1.392(6) . ?
C1B C2B 1.395(6) . ?
C1B O1B 1.401(5) . ?
C2B C3B 1.391(6) . ?
C2B C7B 1.540(6) . ?
C3B C4B 1.398(6) . ?
C3B H3B 0.9500 . ?
C4B C5B 1.393(6) . ?
C4B C11B 1.546(6) . ?
C5B C6B 1.388(6) . ?
C5B H5B 0.9500 . ?
C6B C15B 1.513(6) . ?
C7B C8B 1.532(6) . ?
C7B C9B 1.540(6) . ?
C7B C10B 1.549(6) . ?
C8B H8BA 0.9800 . ?
C8B H8BB 0.9800 . ?
C8B H8BC 0.9800 . ?
C9B H9BA 0.9800 . ?
C9B H9BB 0.9800 . ?
C9B H9BC 0.9800 . ?
C10B H10D 0.9800 . ?
C10B H10E 0.9800 . ?
C10B H10F 0.9800 . ?
C11B C12B 1.531(6) . ?
C11B C13B 1.537(6) . ?
C11B C14B 1.537(6) . ?
C12B H12D 0.9800 . ?
C12B H12E 0.9800 . ?
C12B H12F 0.9800 . ?
C13B H13D 0.9800 . ?
C13B H13E 0.9800 . ?
C13B H13F 0.9800 . ?
C14B H14D 0.9800 . ?
C14B H14E 0.9800 . ?
C14B H14F 0.9800 . ?
C15B N1B 1.518(5) . ?
C15B H15C 0.9900 . ?
C15B H15D 0.9900 . ?
C16B O1B 1.397(5) . ?
C16B N1B 1.526(6) . ?
C16B H16C 0.9900 . ?
C16B H16D 0.9900 . ?
C17B N1B 1.502(5) . ?
C17B H17D 0.9800 . ?
C17B H17E 0.9800 . ?
C17B H17F 0.9800 . ?
C18B C19B 1.519(6) . ?
C18B C23B 1.529(6) . ?
C18B N1B 1.540(5) . ?
C18B H18B 1.0000 . ?
C19B C20B 1.529(6) . ?
C19B H19C 0.9900 . ?
C19B H19D 0.9900 . ?
C20B C21B 1.522(6) . ?
C20B H20C 0.9900 . ?
C20B H20D 0.9900 . ?
C21B C22B 1.523(6) . ?
C21B H21C 0.9900 . ?
C21B H21D 0.9900 . ?
C22B C23B 1.528(6) . ?
C22B H22C 0.9900 . ?
C22B H22D 0.9900 . ?
C23B H23C 0.9900 . ?
C23B H23D 0.9900 . ?
O1W H1WA 0.8711 . ?
O1W H1WB 0.8703 . ?
O1W H1WA 0.87(13) 2_656 ?
O1W H1WB 0.87(8) 2_656 ?
O2W H2WA 0.8703 . ?
O2W H2WB 0.8701 . ?
O3W H3WA 0.8731 . ?
O3W H3WB 0.8711 . ?
C1 C6 1.381(7) . ?
C1 C2 1.384(7) . ?
C1 H1 0.9500 . ?
C2 C3 1.389(7) . ?
C2 H2 0.9500 . ?
C3 C4 1.373(7) . ?
C3 H3 0.9500 . ?
C4 C5 1.394(8) . ?
C4 H4 0.9500 . ?
C5 C6 1.375(8) . ?
C5 H5 0.9500 . ?
C6 H6 0.9500 . ?
C7 C9 1.384(6) 5_666 ?
C7 C8 1.390(6) . ?
C7 H7 0.9500 . ?
C8 C9 1.378(7) . ?
C8 H8 0.9500 . ?
C9 H9 0.9500 . ?
C10 C11 1.3900 . ?
C10 C15 1.3900 . ?
C10 H10 0.9500 . ?
C11 C12 1.3900 . ?
C11 H11 0.9500 . ?
C12 C13 1.3900 . ?
C12 H12 0.9500 . ?
C13 C14 1.3900 . ?
C13 H13 0.9500 . ?
C14 C15 1.3900 . ?
C14 H14 0.9500 . ?
C15 H15 0.9500 . ?
C16 Cl2 1.63(3) . ?
C16 Cl1 1.819(17) . ?
C16 H16E 0.9900 . ?
C16 H16F 0.9900 . ?
